data_4308107
loop_
_publ_author_name
'Wolfgang F. Schmid'
'Stefanie Zorbas-Seifried'
'Roland O. John'
'Vladimir B. Arion'
'Michael A. Jakupec'
'Alexander Roller'
'Markus Galanski'
'Ion Chiorescu'
'Haralabos Zorbas'
'Bernhard K. Keppler'

_publ_section_title
;
The First Ruthenium-Based Paullones: Syntheses, X-ray Diffraction
Structures, and Spectroscopic and Antiproliferative Properties in Vitro
;
_journal_name_full 'Inorganic Chemistry'
_journal_page_first 3645
_journal_page_last 3656
_journal_paper_doi 10.1021/ic070098j
_journal_volume 46
_journal_year 2007
_chemical_formula_sum 'C51.6 H55.2 Br2 Cl2 N8 O4 Ru S'
_chemical_formula_weight 1215.29
_chemical_name_systematic
; 
(OC-6-43)-Bis(9-bromo-6-(E)-[(alpha-picolyl-kappaN)imino-kappaN]-
7,12-dihydroindolo[3,2-d][1]benzazepine)chloro(dimethyl sulfoxide)
ruthenium(II) chloride 2.8ethanol 0.2water
;
_space_group_IT_number 2
_symmetry_cell_setting triclinic
_symmetry_space_group_name_Hall '-P 1'
_symmetry_space_group_name_H-M 'P -1'
_atom_sites_solution_hydrogens geom
_atom_sites_solution_primary direct
_atom_sites_solution_secondary difmap
_audit_creation_method SHELXL-97
_cell_angle_alpha 106.807(2)
_cell_angle_beta 92.525(2)
_cell_angle_gamma 108.003(2)
_cell_formula_units_Z 2
_cell_length_a 12.4094(3)
_cell_length_b 12.8933(3)
_cell_length_c 18.5633(5)
_cell_measurement_temperature 100(2)
_cell_volume 2674.83(13)
_computing_structure_refinement 'SHELXL-97 (Sheldrick, 1997)'
_computing_structure_solution 'SHELXS-97 (Sheldrick, 1990)'
_diffrn_ambient_temperature 100(2)
_diffrn_measured_fraction_theta_full 0.998
_diffrn_measured_fraction_theta_max 0.998
_diffrn_radiation_monochromator graphite
_diffrn_radiation_source 'fine-focus sealed tube'
_diffrn_radiation_type MoK\a
_diffrn_radiation_wavelength 0.71073
_diffrn_reflns_av_R_equivalents 0.0399
_diffrn_reflns_av_sigmaI/netI 0.0391
_diffrn_reflns_limit_h_max 15
_diffrn_reflns_limit_h_min -15
_diffrn_reflns_limit_k_max 15
_diffrn_reflns_limit_k_min -15
_diffrn_reflns_limit_l_max 22
_diffrn_reflns_limit_l_min -22
_diffrn_reflns_number 41729
_diffrn_reflns_theta_full 26.00
_diffrn_reflns_theta_max 26.00
_diffrn_reflns_theta_min 2.69
_exptl_absorpt_coefficient_mu 1.977
_exptl_absorpt_correction_T_max 0.8906
_exptl_absorpt_correction_T_min 0.5885
_exptl_absorpt_correction_type multi-scan
_exptl_absorpt_process_details SADABS
_exptl_crystal_colour yellow
_exptl_crystal_density_diffrn 1.509
_exptl_crystal_density_method 'not measured'
_exptl_crystal_description plate
_exptl_crystal_F_000 1234
_exptl_crystal_size_max 0.30
_exptl_crystal_size_mid 0.30
_exptl_crystal_size_min 0.06
_refine_diff_density_max 3.310
_refine_diff_density_min -2.372
_refine_diff_density_rms 0.117
_refine_ls_extinction_method none
_refine_ls_goodness_of_fit_ref 1.112
_refine_ls_hydrogen_treatment constr
_refine_ls_matrix_type full
_refine_ls_number_parameters 660
_refine_ls_number_reflns 10496
_refine_ls_number_restraints 5
_refine_ls_restrained_S_all 1.123
_refine_ls_R_factor_all 0.0644
_refine_ls_R_factor_gt 0.0454
_refine_ls_shift/su_max 0.001
_refine_ls_shift/su_mean 0.000
_refine_ls_structure_factor_coef Fsqd
_refine_ls_weighting_details 'calc w=1/[\s^2^(Fo^2^)+(0.0776P)^2^+4.1046P] where P=(Fo^2^+2Fc^2^)/3'
_refine_ls_weighting_scheme calc
_refine_ls_wR_factor_gt 0.1310
_refine_ls_wR_factor_ref 0.1389
_reflns_number_gt 8281
_reflns_number_total 10496
_reflns_threshold_expression >2sigma(I)
_cod_data_source_file ic070098jsi20070119_060104.cif
_cod_data_source_block WOSC269
_cod_original_cell_volume 2674.82(12)
_cod_original_formula_sum 'C51.60 H55.20 Br2 Cl2 N8 O4 Ru S'
_cod_database_code 4308107

loop_
_symmetry_equiv_pos_as_xyz
'x, y, z'
'-x, -y, -z'

loop_
_atom_site_label
_atom_site_type_symbol
_atom_site_fract_x
_atom_site_fract_y
_atom_site_fract_z
_atom_site_U_iso_or_equiv
_atom_site_adp_type
_atom_site_occupancy
_atom_site_symmetry_multiplicity
_atom_site_calc_flag
_atom_site_refinement_flags
_atom_site_disorder_assembly
_atom_site_disorder_group
C47 C 0.0625(12) 0.6351(8) 0.2252(5) 0.115(5) Uani 1 1 d D . .
H47A H 0.1392 0.6344 0.2329 0.173 Uiso 0.608(19) 1 d PR A 1
H47B H 0.0273 0.6214 0.2682 0.173 Uiso 0.608(19) 1 d PR A 1
C48 C 0.0073(10) 0.5465(8) 0.1635(6) 0.045(3) Uani 0.608(19) 1 d PD A 1
H48A H 0.0456 0.5558 0.1196 0.067 Uiso 0.608(19) 1 calc PR A 1
H48B H -0.0720 0.5438 0.1541 0.067 Uiso 0.608(19) 1 calc PR A 1
H48C H 0.0078 0.4748 0.1716 0.067 Uiso 0.608(19) 1 calc PR A 1
O2 O 0.072(3) 0.7459(10) 0.2264(15) 0.076(8) Uani 0.608(19) 1 d PD A 1
H20A H 0.0081 0.7554 0.2317 0.114 Uiso 0.608(19) 1 calc PR A 1
H47C H 0.0850 0.6338 0.2755 0.114 Uiso 0.392(19) 1 d PR A 2
H47D H -0.0168 0.5993 0.2125 0.114 Uiso 0.392(19) 1 d PR A 2
C48X C 0.111(2) 0.571(2) 0.1776(11) 0.082(9) Uani 0.392(19) 1 d PD A 2
H48D H 0.0670 0.4897 0.1678 0.123 Uiso 0.392(19) 1 calc PR A 2
H48E H 0.1895 0.5878 0.2001 0.123 Uiso 0.392(19) 1 calc PR A 2
H48F H 0.1110 0.5889 0.1297 0.123 Uiso 0.392(19) 1 calc PR A 2
O2X O 0.091(3) 0.7504(9) 0.2299(17) 0.050(8) Uani 0.392(19) 1 d PD A 2
H20B H 0.0621 0.7551 0.1895 0.074 Uiso 0.392(19) 1 calc PR A 2
O3 O 0.4509(5) 0.6298(5) 0.2482(3) 0.0589(16) Uani 0.80 1 d P . .
H30A H 0.4330 0.6235 0.1959 0.088 Uiso 0.80 1 d PR . .
C49 C 0.5307(7) 0.7255(6) 0.3102(5) 0.0470(19) Uani 0.80 1 d P . .
H49A H 0.5125 0.7168 0.3599 0.056 Uiso 0.80 1 calc PR . .
H49B H 0.6103 0.7266 0.3059 0.056 Uiso 0.80 1 calc PR . .
C50 C 0.5189(9) 0.8324(7) 0.3041(6) 0.079(3) Uani 0.80 1 d P . .
H50A H 0.5560 0.8507 0.2617 0.119 Uiso 0.80 1 calc PR . .
H50B H 0.5552 0.8952 0.3515 0.119 Uiso 0.80 1 calc PR . .
H50C H 0.4375 0.8228 0.2951 0.119 Uiso 0.80 1 calc PR . .
O4 O 0.4508(4) 0.6274(4) 0.0963(3) 0.0817(17) Uani 1 1 d D . .
H40A H 0.4816 0.7012 0.1187 0.098 Uiso 0.551(6) 1 d PR B 1
H40B H 0.4077 0.6679 0.1094 0.098 Uiso 0.449(6) 1 d PR B 2
C51 C 0.3257(7) 0.5856(7) 0.0726(5) 0.0296(11) Uiso 0.551(6) 1 d PD B 1
H51A H 0.2927 0.6321 0.1118 0.035 Uiso 0.551(6) 1 calc PR B 1
H51B H 0.3116 0.6020 0.0249 0.035 Uiso 0.551(6) 1 calc PR B 1
C52 C 0.2609(7) 0.4634(7) 0.0601(5) 0.0296(11) Uiso 0.551(6) 1 d PD B 1
H52A H 0.2988 0.4153 0.0275 0.044 Uiso 0.551(6) 1 calc PR B 1
H52B H 0.1828 0.4448 0.0353 0.044 Uiso 0.551(6) 1 calc PR B 1
H52C H 0.2580 0.4489 0.1091 0.044 Uiso 0.551(6) 1 calc PR B 1
C51X C 0.5533(8) 0.6674(9) 0.0636(6) 0.0296(11) Uiso 0.449(6) 1 d PD B 2
H51C H 0.5819 0.6015 0.0520 0.035 Uiso 0.449(6) 1 calc PR B 2
H51D H 0.5229 0.6680 0.0136 0.035 Uiso 0.449(6) 1 calc PR B 2
C52X C 0.6568(8) 0.7657(9) 0.0865(6) 0.0296(11) Uiso 0.449(6) 1 d PD B 2
H52D H 0.6543 0.8174 0.0573 0.044 Uiso 0.449(6) 1 calc PR B 2
H52E H 0.7229 0.7401 0.0769 0.044 Uiso 0.449(6) 1 calc PR B 2
H52F H 0.6637 0.8065 0.1409 0.044 Uiso 0.449(6) 1 calc PR B 2
O100 O 0.623(2) 0.795(2) 0.2144(13) 0.053(6) Uiso 0.20 1 d P . .
Ru1 Ru 0.40690(3) 0.26181(3) 0.276747(19) 0.01316(10) Uani 1 1 d . . .
Br2 Br 0.24203(5) -0.32967(4) 0.40405(3) 0.03379(15) Uani 1 1 d . . .
Br1 Br 0.26100(5) -0.24690(5) -0.08591(3) 0.03890(16) Uani 1 1 d . . .
Cl1 Cl 0.38086(9) 0.44650(8) 0.34026(6) 0.0187(2) Uani 1 1 d . . .
Cl2 Cl 0.84570(16) 0.80126(12) 0.24543(8) 0.0532(4) Uani 1 1 d . . .
S1 S 0.52324(9) 0.26642(9) 0.37318(6) 0.0174(2) Uani 1 1 d . . .
O1 O 0.6411(3) 0.2731(3) 0.35812(19) 0.0253(7) Uani 1 1 d . . .
N1 N -0.0401(3) -0.0824(3) 0.1291(2) 0.0184(8) Uani 1 1 d . . .
H1 H -0.0934 -0.1162 0.1526 0.022 Uiso 1 1 calc R . .
N2 N 0.1486(3) 0.2675(3) 0.2201(2) 0.0172(7) Uani 1 1 d . . .
N3 N 0.3123(3) 0.2513(3) 0.1761(2) 0.0173(7) Uani 1 1 d . . .
N4 N 0.5317(3) 0.3598(3) 0.2283(2) 0.0196(8) Uani 1 1 d . . .
N5 N 0.1600(3) 0.1044(3) 0.5714(2) 0.0217(8) Uani 1 1 d . . .
H5 H 0.1647 0.1422 0.6199 0.026 Uiso 1 1 calc R . .
N6 N 0.2219(3) 0.2690(3) 0.4044(2) 0.0163(7) Uani 1 1 d . . .
N7 N 0.2647(3) 0.1451(3) 0.30303(19) 0.0130(7) Uani 1 1 d . . .
N8 N 0.4231(3) 0.1086(3) 0.21645(19) 0.0150(7) Uani 1 1 d . . .
C1 C 0.1616(4) -0.1974(4) -0.0196(3) 0.0249(10) Uani 1 1 d . . .
C2 C 0.0882(4) -0.2794(4) 0.0071(3) 0.0257(10) Uani 1 1 d . . .
H2 H 0.0878 -0.3565 -0.0092 0.031 Uiso 1 1 calc R . .
C3 C 0.0158(4) -0.2485(4) 0.0577(2) 0.0224(10) Uani 1 1 d . . .
H3 H -0.0348 -0.3034 0.0764 0.027 Uiso 1 1 calc R . .
C4 C 0.0198(4) -0.1356(4) 0.0797(2) 0.0183(9) Uani 1 1 d . . .
C5 C -0.0032(4) 0.0330(4) 0.1360(2) 0.0159(9) Uani 1 1 d . . .
C6 C -0.0438(4) 0.1158(4) 0.1884(2) 0.0170(9) Uani 1 1 d . . .
C7 C -0.1556(4) 0.0834(4) 0.2058(2) 0.0194(9) Uani 1 1 d . . .
H7 H -0.2059 0.0068 0.1819 0.023 Uiso 1 1 calc R . .
C8 C -0.1942(4) 0.1608(4) 0.2572(2) 0.0200(9) Uani 1 1 d . . .
H8 H -0.2703 0.1374 0.2684 0.024 Uiso 1 1 calc R . .
C9 C -0.1209(4) 0.2731(4) 0.2921(2) 0.0218(10) Uani 1 1 d . . .
H9 H -0.1473 0.3269 0.3267 0.026 Uiso 1 1 calc R . .
C10 C -0.0098(4) 0.3066(4) 0.2769(3) 0.0204(9) Uani 1 1 d . . .
H10 H 0.0398 0.3832 0.3016 0.024 Uiso 1 1 calc R . .
C11 C 0.0308(3) 0.2296(4) 0.2256(2) 0.0164(9) Uani 1 1 d . . .
C12 C 0.2038(4) 0.2344(4) 0.1608(2) 0.0171(9) Uani 1 1 d . . .
C13 C 0.3876(4) 0.2548(4) 0.1172(2) 0.0193(9) Uani 1 1 d . . .
H13A H 0.3534 0.2724 0.0749 0.023 Uiso 1 1 calc R . .
H13B H 0.3991 0.1798 0.0966 0.023 Uiso 1 1 calc R . .
C14 C 0.4995(4) 0.3478(4) 0.1549(3) 0.0204(9) Uani 1 1 d . . .
C15 C 0.5634(4) 0.4189(4) 0.1179(3) 0.0280(11) Uani 1 1 d . . .
H15 H 0.5389 0.4092 0.0665 0.034 Uiso 1 1 calc R . .
C16 C 0.6639(5) 0.5046(4) 0.1573(3) 0.0341(12) Uani 1 1 d . . .
H16 H 0.7088 0.5555 0.1334 0.041 Uiso 1 1 calc R . .
C17 C 0.6986(4) 0.5159(4) 0.2319(3) 0.0314(12) Uani 1 1 d . . .
H17 H 0.7681 0.5735 0.2594 0.038 Uiso 1 1 calc R . .
C18 C 0.6311(4) 0.4426(4) 0.2651(3) 0.0229(10) Uani 1 1 d . . .
H18 H 0.6552 0.4503 0.3162 0.027 Uiso 1 1 calc R . .
C19 C 0.1333(4) 0.1719(4) 0.0835(2) 0.0173(9) Uani 1 1 d . . .
H19A H 0.0767 0.2081 0.0742 0.021 Uiso 1 1 calc R . .
H19B H 0.1823 0.1698 0.0428 0.021 Uiso 1 1 calc R . .
C20 C 0.0755(4) 0.0538(4) 0.0881(2) 0.0163(9) Uani 1 1 d . . .
C21 C 0.0949(4) -0.0522(4) 0.0523(2) 0.0173(9) Uani 1 1 d . . .
C22 C 0.1668(4) -0.0852(4) 0.0008(2) 0.0202(9) Uani 1 1 d . . .
H22 H 0.2171 -0.0317 -0.0191 0.024 Uiso 1 1 calc R . .
C23 C 0.2074(4) -0.1967(4) 0.4594(3) 0.0242(10) Uani 1 1 d . . .
C24 C 0.2168(4) -0.1696(4) 0.5389(3) 0.0259(10) Uani 1 1 d . . .
H24 H 0.2349 -0.2189 0.5631 0.031 Uiso 1 1 calc R . .
C25 C 0.1995(4) -0.0705(4) 0.5814(3) 0.0255(10) Uani 1 1 d . . .
H25 H 0.2049 -0.0503 0.6352 0.031 Uiso 1 1 calc R . .
C26 C 0.1737(4) -0.0011(4) 0.5429(3) 0.0209(9) Uani 1 1 d . . .
C27 C 0.1378(4) 0.1406(4) 0.5116(2) 0.0181(9) Uani 1 1 d . . .
C28 C 0.1288(4) 0.2532(4) 0.5200(2) 0.0177(9) Uani 1 1 d . . .
C29 C 0.0892(4) 0.3121(4) 0.5835(3) 0.0222(10) Uani 1 1 d . . .
H29 H 0.0656 0.2766 0.6211 0.027 Uiso 1 1 calc R . .
C30 C 0.0836(4) 0.4197(4) 0.5926(3) 0.0248(10) Uani 1 1 d . . .
H30 H 0.0562 0.4576 0.6360 0.030 Uiso 1 1 calc R . .
C31 C 0.1183(4) 0.4733(4) 0.5380(3) 0.0230(10) Uani 1 1 d . . .
H31 H 0.1141 0.5476 0.5440 0.028 Uiso 1 1 calc R . .
C32 C 0.1583(4) 0.4182(4) 0.4758(3) 0.0196(9) Uani 1 1 d . . .
H32 H 0.1820 0.4552 0.4389 0.024 Uiso 1 1 calc R . .
C33 C 0.1650(3) 0.3086(3) 0.4656(2) 0.0160(8) Uani 1 1 d . . .
C34 C 0.1990(3) 0.1601(3) 0.3550(2) 0.0137(8) Uani 1 1 d . . .
C35 C 0.2348(4) 0.0283(3) 0.2488(2) 0.0155(8) Uani 1 1 d . . .
H35A H 0.1679 0.0133 0.2114 0.019 Uiso 1 1 calc R . .
H35B H 0.2131 -0.0285 0.2765 0.019 Uiso 1 1 calc R . .
C36 C 0.3333(3) 0.0135(4) 0.2075(2) 0.0157(8) Uani 1 1 d . . .
C37 C 0.3308(4) -0.0937(4) 0.1632(3) 0.0214(9) Uani 1 1 d . . .
H37 H 0.2657 -0.1597 0.1574 0.026 Uiso 1 1 calc R . .
C38 C 0.4243(4) -0.1043(4) 0.1273(3) 0.0260(10) Uani 1 1 d . . .
H38 H 0.4239 -0.1771 0.0958 0.031 Uiso 1 1 calc R . .
C39 C 0.5179(4) -0.0068(4) 0.1381(3) 0.0256(10) Uani 1 1 d . . .
H39 H 0.5835 -0.0119 0.1148 0.031 Uiso 1 1 calc R . .
C40 C 0.5155(4) 0.0979(4) 0.1830(3) 0.0201(9) Uani 1 1 d . . .
H40 H 0.5806 0.1646 0.1907 0.024 Uiso 1 1 calc R . .
C41 C 0.1003(4) 0.0690(3) 0.3687(2) 0.0168(9) Uani 1 1 d . . .
H41A H 0.0306 0.0910 0.3690 0.020 Uiso 1 1 calc R . .
H41B H 0.0846 -0.0052 0.3279 0.020 Uiso 1 1 calc R . .
C42 C 0.1323(4) 0.0579(4) 0.4441(2) 0.0174(9) Uani 1 1 d . . .
C43 C 0.1590(4) -0.0322(4) 0.4627(3) 0.0188(9) Uani 1 1 d . . .
C44 C 0.1770(4) -0.1327(4) 0.4199(3) 0.0211(9) Uani 1 1 d . . .
H44 H 0.1685 -0.1555 0.3659 0.025 Uiso 1 1 calc R . .
C45 C 0.5384(4) 0.3771(5) 0.4605(3) 0.0323(12) Uani 1 1 d . . .
H45A H 0.5907 0.3714 0.4991 0.049 Uiso 1 1 calc R . .
H45B H 0.4634 0.3686 0.4775 0.049 Uiso 1 1 calc R . .
H45C H 0.5693 0.4523 0.4530 0.049 Uiso 1 1 calc R . .
C46 C 0.4715(4) 0.1453(4) 0.4057(3) 0.0271(11) Uani 1 1 d . . .
H46A H 0.4597 0.0745 0.3636 0.041 Uiso 1 1 calc R . .
H46B H 0.3988 0.1437 0.4247 0.041 Uiso 1 1 calc R . .
H46C H 0.5277 0.1511 0.4468 0.041 Uiso 1 1 calc R . .

loop_
_atom_site_aniso_label
_atom_site_aniso_U_11
_atom_site_aniso_U_22
_atom_site_aniso_U_33
_atom_site_aniso_U_23
_atom_site_aniso_U_13
_atom_site_aniso_U_12
C47 0.245(15) 0.059(6) 0.053(5) 0.032(5) 0.064(7) 0.048(8)
C48 0.050(7) 0.033(6) 0.050(6) 0.018(5) 0.009(5) 0.008(5)
O2 0.119(16) 0.068(12) 0.043(10) 0.024(9) -0.014(10) 0.034(11)
C48X 0.11(2) 0.103(19) 0.045(12) 0.020(12) 0.009(12) 0.051(16)
O2X 0.079(13) 0.019(10) 0.016(10) -0.004(7) 0.004(9) -0.022(8)
O3 0.076(4) 0.050(3) 0.050(3) 0.021(3) 0.005(3) 0.016(3)
C49 0.056(5) 0.040(4) 0.050(5) 0.021(4) 0.004(4) 0.016(4)
C50 0.091(8) 0.030(4) 0.095(8) 0.016(5) -0.039(6) 0.002(5)
O4 0.090(4) 0.067(4) 0.084(4) 0.015(3) -0.016(3) 0.032(3)
Ru1 0.01017(17) 0.01227(17) 0.01755(18) 0.00458(13) 0.00269(12) 0.00455(13)
Br2 0.0392(3) 0.0237(3) 0.0495(3) 0.0171(2) 0.0135(2) 0.0196(2)
Br1 0.0555(4) 0.0484(3) 0.0333(3) 0.0181(3) 0.0270(3) 0.0381(3)
Cl1 0.0177(5) 0.0126(5) 0.0259(6) 0.0057(4) 0.0070(4) 0.0050(4)
Cl2 0.0800(11) 0.0272(7) 0.0344(8) 0.0072(6) 0.0253(7) -0.0066(7)
S1 0.0128(5) 0.0179(5) 0.0203(5) 0.0027(4) 0.0005(4) 0.0071(4)
O1 0.0137(15) 0.0334(19) 0.0317(18) 0.0097(15) 0.0026(13) 0.0126(14)
N1 0.0172(18) 0.0222(19) 0.0164(18) 0.0059(15) 0.0036(14) 0.0076(15)
N2 0.0149(18) 0.0199(18) 0.0206(19) 0.0075(15) 0.0029(14) 0.0102(15)
N3 0.0158(18) 0.0165(18) 0.0216(19) 0.0079(15) 0.0053(15) 0.0062(15)
N4 0.0140(18) 0.0179(18) 0.029(2) 0.0069(16) 0.0105(15) 0.0085(15)
N5 0.028(2) 0.0207(19) 0.0200(19) 0.0105(16) 0.0071(16) 0.0086(17)
N6 0.0157(18) 0.0130(17) 0.0204(18) 0.0063(15) 0.0049(14) 0.0041(14)
N7 0.0115(16) 0.0130(17) 0.0147(17) 0.0048(14) -0.0002(13) 0.0042(14)
N8 0.0120(17) 0.0182(18) 0.0167(18) 0.0067(14) 0.0013(14) 0.0070(14)
C1 0.030(3) 0.036(3) 0.016(2) 0.007(2) 0.0063(19) 0.022(2)
C2 0.035(3) 0.026(3) 0.020(2) 0.006(2) 0.003(2) 0.018(2)
C3 0.027(2) 0.024(2) 0.018(2) 0.0064(19) 0.0022(18) 0.011(2)
C4 0.019(2) 0.024(2) 0.012(2) 0.0026(17) -0.0011(16) 0.0099(18)
C5 0.015(2) 0.021(2) 0.012(2) 0.0044(17) -0.0019(16) 0.0083(17)
C6 0.018(2) 0.022(2) 0.016(2) 0.0084(18) 0.0038(17) 0.0122(18)
C7 0.015(2) 0.024(2) 0.019(2) 0.0056(18) 0.0001(17) 0.0078(18)
C8 0.014(2) 0.031(2) 0.019(2) 0.0091(19) 0.0047(17) 0.0116(19)
C9 0.023(2) 0.031(3) 0.018(2) 0.0066(19) 0.0064(18) 0.018(2)
C10 0.019(2) 0.022(2) 0.020(2) 0.0051(18) -0.0001(17) 0.0096(19)
C11 0.013(2) 0.024(2) 0.016(2) 0.0065(18) 0.0026(16) 0.0101(18)
C12 0.020(2) 0.017(2) 0.020(2) 0.0107(18) 0.0057(17) 0.0084(18)
C13 0.018(2) 0.022(2) 0.021(2) 0.0095(18) 0.0074(17) 0.0085(18)
C14 0.016(2) 0.017(2) 0.030(3) 0.0077(19) 0.0100(18) 0.0088(18)
C15 0.026(3) 0.025(2) 0.035(3) 0.010(2) 0.016(2) 0.009(2)
C16 0.038(3) 0.023(3) 0.044(3) 0.014(2) 0.027(3) 0.007(2)
C17 0.021(2) 0.020(2) 0.047(3) 0.006(2) 0.013(2) 0.002(2)
C18 0.018(2) 0.017(2) 0.031(3) 0.0035(19) 0.0084(19) 0.0058(18)
C19 0.015(2) 0.021(2) 0.019(2) 0.0077(18) 0.0026(17) 0.0099(18)
C20 0.016(2) 0.022(2) 0.013(2) 0.0061(17) 0.0002(16) 0.0088(18)
C21 0.019(2) 0.025(2) 0.012(2) 0.0074(18) -0.0001(16) 0.0108(18)
C22 0.021(2) 0.028(2) 0.016(2) 0.0083(19) 0.0032(17) 0.0117(19)
C23 0.019(2) 0.020(2) 0.042(3) 0.017(2) 0.011(2) 0.0100(19)
C24 0.023(2) 0.025(2) 0.038(3) 0.022(2) 0.007(2) 0.009(2)
C25 0.026(2) 0.028(3) 0.025(2) 0.014(2) 0.005(2) 0.007(2)
C26 0.021(2) 0.018(2) 0.025(2) 0.0110(19) 0.0060(18) 0.0051(18)
C27 0.019(2) 0.014(2) 0.023(2) 0.0066(18) 0.0036(17) 0.0056(17)
C28 0.015(2) 0.015(2) 0.022(2) 0.0047(17) 0.0039(17) 0.0032(17)
C29 0.024(2) 0.018(2) 0.023(2) 0.0072(19) 0.0093(19) 0.0042(19)
C30 0.027(2) 0.021(2) 0.026(2) 0.0023(19) 0.012(2) 0.011(2)
C31 0.022(2) 0.018(2) 0.029(3) 0.0053(19) 0.0053(19) 0.0093(19)
C32 0.018(2) 0.020(2) 0.021(2) 0.0080(18) 0.0037(18) 0.0058(18)
C33 0.011(2) 0.013(2) 0.019(2) 0.0012(17) 0.0012(16) 0.0022(16)
C34 0.014(2) 0.014(2) 0.015(2) 0.0071(16) 0.0019(16) 0.0056(16)
C35 0.016(2) 0.013(2) 0.017(2) 0.0033(16) 0.0033(16) 0.0050(16)
C36 0.013(2) 0.019(2) 0.016(2) 0.0062(17) -0.0011(16) 0.0080(17)
C37 0.020(2) 0.018(2) 0.025(2) 0.0037(19) 0.0017(18) 0.0081(18)
C38 0.030(3) 0.019(2) 0.028(3) 0.0009(19) 0.006(2) 0.014(2)
C39 0.023(2) 0.030(3) 0.025(2) 0.005(2) 0.0064(19) 0.016(2)
C40 0.016(2) 0.021(2) 0.024(2) 0.0049(18) 0.0045(18) 0.0091(18)
C41 0.016(2) 0.011(2) 0.021(2) 0.0028(17) 0.0030(17) 0.0033(17)
C42 0.016(2) 0.016(2) 0.024(2) 0.0099(18) 0.0083(17) 0.0063(17)
C43 0.011(2) 0.018(2) 0.028(2) 0.0119(19) 0.0040(17) 0.0020(17)
C44 0.020(2) 0.018(2) 0.026(2) 0.0097(19) 0.0062(18) 0.0047(18)
C45 0.027(3) 0.038(3) 0.025(3) -0.006(2) -0.005(2) 0.019(2)
C46 0.023(2) 0.031(3) 0.030(3) 0.017(2) -0.003(2) 0.007(2)

loop_
_atom_type_symbol
_atom_type_description
_atom_type_scat_dispersion_real
_atom_type_scat_dispersion_imag
_atom_type_scat_source
C C 0.0033 0.0016 'International Tables Vol C Tables 4.2.6.8 and 6.1.1.4'
H H 0.0000 0.0000 'International Tables Vol C Tables 4.2.6.8 and 6.1.1.4'
N N 0.0061 0.0033 'International Tables Vol C Tables 4.2.6.8 and 6.1.1.4'
Cl Cl 0.1484 0.1585 'International Tables Vol C Tables 4.2.6.8 and 6.1.1.4'
Br Br -0.2901 2.4595 'International Tables Vol C Tables 4.2.6.8 and 6.1.1.4'
Ru Ru -1.2594 0.8363 'International Tables Vol C Tables 4.2.6.8 and 6.1.1.4'
S S 0.1246 0.1234 'International Tables Vol C Tables 4.2.6.8 and 6.1.1.4'
O O 0.0106 0.0060 'International Tables Vol C Tables 4.2.6.8 and 6.1.1.4'

loop_
_geom_angle_atom_site_label_1
_geom_angle_atom_site_label_2
_geom_angle_atom_site_label_3
_geom_angle
_geom_angle_site_symmetry_1
_geom_angle_site_symmetry_3
_geom_angle_publ_flag
C48X C47 C48 54.6(12) . . ?
C48X C47 O2 122.5(19) . . ?
C48 C47 O2 119.2(14) . . ?
C48X C47 O2X 118(2) . . ?
C48 C47 O2X 124.7(16) . . ?
C50 C49 O3 107.7(6) . . ?
C51X O4 C51 137.4(7) . . ?
C52 C51 O4 118.6(7) . . ?
C52X C51X O4 135.9(9) . . ?
N8 Ru1 N4 94.43(14) . . ?
N8 Ru1 N3 86.52(13) . . ?
N4 Ru1 N3 77.69(14) . . ?
N8 Ru1 N7 79.52(13) . . ?
N4 Ru1 N7 168.55(14) . . ?
N3 Ru1 N7 92.15(13) . . ?
N8 Ru1 S1 88.18(10) . . ?
N4 Ru1 S1 97.34(11) . . ?
N3 Ru1 S1 172.42(10) . . ?
N7 Ru1 S1 92.21(9) . . ?
N8 Ru1 Cl1 175.70(10) . . ?
N4 Ru1 Cl1 84.10(10) . . ?
N3 Ru1 Cl1 89.22(10) . . ?
N7 Ru1 Cl1 101.22(9) . . ?
S1 Ru1 Cl1 96.01(4) . . ?
O1 S1 C45 106.1(2) . . ?
O1 S1 C46 105.5(2) . . ?
C45 S1 C46 98.6(3) . . ?
O1 S1 Ru1 115.38(14) . . ?
C45 S1 Ru1 115.94(17) . . ?
C46 S1 Ru1 113.50(16) . . ?
C4 N1 C5 108.7(4) . . ?
C12 N2 C11 129.4(4) . . ?
C12 N3 C13 121.2(4) . . ?
C12 N3 Ru1 129.8(3) . . ?
C13 N3 Ru1 108.8(3) . . ?
C18 N4 C14 118.1(4) . . ?
C18 N4 Ru1 126.6(3) . . ?
C14 N4 Ru1 114.5(3) . . ?
C27 N5 C26 108.5(4) . . ?
C34 N6 C33 129.6(4) . . ?
C34 N7 C35 116.8(3) . . ?
C34 N7 Ru1 131.7(3) . . ?
C35 N7 Ru1 111.5(2) . . ?
C36 N8 C40 118.6(4) . . ?
C36 N8 Ru1 116.8(3) . . ?
C40 N8 Ru1 124.6(3) . . ?
C22 C1 C2 123.5(4) . . ?
C22 C1 Br1 119.6(4) . . ?
C2 C1 Br1 116.9(3) . . ?
C3 C2 C1 120.1(4) . . ?
C4 C3 C2 117.7(4) . . ?
N1 C4 C3 129.7(4) . . ?
N1 C4 C21 108.2(4) . . ?
C3 C4 C21 122.0(4) . . ?
C20 C5 N1 109.6(4) . . ?
C20 C5 C6 127.6(4) . . ?
N1 C5 C6 122.8(4) . . ?
C7 C6 C11 118.6(4) . . ?
C7 C6 C5 120.8(4) . . ?
C11 C6 C5 120.5(4) . . ?
C8 C7 C6 121.3(4) . . ?
C7 C8 C9 119.5(4) . . ?
C10 C9 C8 120.3(4) . . ?
C9 C10 C11 121.0(4) . . ?
C10 C11 N2 116.8(4) . . ?
C10 C11 C6 119.3(4) . . ?
N2 C11 C6 123.5(4) . . ?
N3 C12 N2 117.3(4) . . ?
N3 C12 C19 124.8(4) . . ?
N2 C12 C19 117.6(4) . . ?
N3 C13 C14 106.5(4) . . ?
N4 C14 C15 122.2(4) . . ?
N4 C14 C13 115.7(4) . . ?
C15 C14 C13 122.1(4) . . ?
C14 C15 C16 118.6(5) . . ?
C15 C16 C17 119.5(5) . . ?
C18 C17 C16 118.8(5) . . ?
N4 C18 C17 122.7(5) . . ?
C20 C19 C12 102.5(3) . . ?
C5 C20 C21 107.5(4) . . ?
C5 C20 C19 122.4(4) . . ?
C21 C20 C19 129.9(4) . . ?
C22 C21 C4 119.4(4) . . ?
C22 C21 C20 134.8(4) . . ?
C4 C21 C20 105.8(4) . . ?
C1 C22 C21 117.2(4) . . ?
C44 C23 C24 123.9(4) . . ?
C44 C23 Br2 118.6(4) . . ?
C24 C23 Br2 117.4(3) . . ?
C25 C24 C23 119.3(4) . . ?
C24 C25 C26 117.9(4) . . ?
N5 C26 C25 129.6(4) . . ?
N5 C26 C43 108.1(4) . . ?
C25 C26 C43 122.3(4) . . ?
N5 C27 C42 109.9(4) . . ?
N5 C27 C28 124.1(4) . . ?
C42 C27 C28 126.0(4) . . ?
C29 C28 C33 118.1(4) . . ?
C29 C28 C27 121.6(4) . . ?
C33 C28 C27 120.3(4) . . ?
C30 C29 C28 121.7(4) . . ?
C29 C30 C31 119.9(4) . . ?
C32 C31 C30 119.7(4) . . ?
C31 C32 C33 121.3(4) . . ?
C32 C33 C28 119.4(4) . . ?
C32 C33 N6 114.9(4) . . ?
C28 C33 N6 125.3(4) . . ?
N7 C34 N6 118.1(4) . . ?
N7 C34 C41 126.7(4) . . ?
N6 C34 C41 115.2(4) . . ?
N7 C35 C36 111.4(3) . . ?
N8 C36 C37 122.0(4) . . ?
N8 C36 C35 117.0(4) . . ?
C37 C36 C35 121.0(4) . . ?
C36 C37 C38 119.3(4) . . ?
C39 C38 C37 118.6(4) . . ?
C40 C39 C38 119.5(4) . . ?
N8 C40 C39 122.0(4) . . ?
C42 C41 C34 107.8(3) . . ?
C27 C42 C43 106.9(4) . . ?
C27 C42 C41 122.2(4) . . ?
C43 C42 C41 130.8(4) . . ?
C44 C43 C26 119.5(4) . . ?
C44 C43 C42 134.0(4) . . ?
C26 C43 C42 106.4(4) . . ?
C23 C44 C43 117.0(4) . . ?

loop_
_geom_bond_atom_site_label_1
_geom_bond_atom_site_label_2
_geom_bond_distance
_geom_bond_site_symmetry_2
_geom_bond_publ_flag
C47 C48X 1.321(13) . ?
C47 C48 1.332(12) . ?
C47 O2 1.392(11) . ?
C47 O2X 1.394(11) . ?
O3 C49 1.466(9) . ?
C49 C50 1.466(11) . ?
O4 C51X 1.447(9) . ?
O4 C51 1.476(8) . ?
C51 C52 1.473(10) . ?
C51X C52X 1.439(11) . ?
Ru1 N8 2.045(3) . ?
Ru1 N4 2.091(4) . ?
Ru1 N3 2.109(4) . ?
Ru1 N7 2.116(3) . ?
Ru1 S1 2.2250(11) . ?
Ru1 Cl1 2.4597(10) . ?
Br2 C23 1.912(5) . ?
Br1 C1 1.900(5) . ?
S1 O1 1.482(3) . ?
S1 C45 1.780(5) . ?
S1 C46 1.782(5) . ?
N1 C4 1.371(6) . ?
N1 C5 1.379(6) . ?
N2 C12 1.356(5) . ?
N2 C11 1.410(5) . ?
N3 C12 1.300(5) . ?
N3 C13 1.471(5) . ?
N4 C18 1.348(6) . ?
N4 C14 1.353(6) . ?
N5 C27 1.370(6) . ?
N5 C26 1.376(6) . ?
N6 C34 1.371(5) . ?
N6 C33 1.417(5) . ?
N7 C34 1.300(5) . ?
N7 C35 1.471(5) . ?
N8 C36 1.340(5) . ?
N8 C40 1.352(5) . ?
C1 C22 1.365(7) . ?
C1 C2 1.393(7) . ?
C2 C3 1.387(7) . ?
C3 C4 1.378(6) . ?
C4 C21 1.422(6) . ?
C5 C20 1.366(6) . ?
C5 C6 1.454(6) . ?
C6 C7 1.400(6) . ?
C6 C11 1.415(6) . ?
C7 C8 1.387(6) . ?
C8 C9 1.391(7) . ?
C9 C10 1.379(6) . ?
C10 C11 1.397(6) . ?
C12 C19 1.502(6) . ?
C13 C14 1.502(6) . ?
C14 C15 1.380(6) . ?
C15 C16 1.382(7) . ?
C16 C17 1.384(8) . ?
C17 C18 1.367(7) . ?
C19 C20 1.499(6) . ?
C20 C21 1.435(6) . ?
C21 C22 1.403(6) . ?
C23 C44 1.370(6) . ?
C23 C24 1.405(7) . ?
C24 C25 1.379(7) . ?
C25 C26 1.392(6) . ?
C26 C43 1.413(6) . ?
C27 C42 1.375(6) . ?
C27 C28 1.454(6) . ?
C28 C29 1.403(6) . ?
C28 C33 1.412(6) . ?
C29 C30 1.371(6) . ?
C30 C31 1.396(7) . ?
C31 C32 1.372(6) . ?
C32 C33 1.399(6) . ?
C34 C41 1.501(6) . ?
C35 C36 1.503(6) . ?
C36 C37 1.380(6) . ?
C37 C38 1.387(6) . ?
C38 C39 1.377(7) . ?
C39 C40 1.376(6) . ?
C41 C42 1.496(6) . ?
C42 C43 1.427(6) . ?
C43 C44 1.400(6) . ?

loop_
_geom_torsion_atom_site_label_1
_geom_torsion_atom_site_label_2
_geom_torsion_atom_site_label_3
_geom_torsion_atom_site_label_4
_geom_torsion
_geom_torsion_site_symmetry_1
_geom_torsion_site_symmetry_2
_geom_torsion_site_symmetry_3
_geom_torsion_site_symmetry_4
_geom_torsion_publ_flag
C51X O4 C51 C52 110.5(10) . . . . ?
C51 O4 C51X C52X 129.5(12) . . . . ?
N8 Ru1 S1 O1 63.38(18) . . . . ?
N4 Ru1 S1 O1 -30.85(18) . . . . ?
N7 Ru1 S1 O1 142.82(18) . . . . ?
Cl1 Ru1 S1 O1 -115.65(16) . . . . ?
N8 Ru1 S1 C45 -171.7(2) . . . . ?
N4 Ru1 S1 C45 94.1(2) . . . . ?
N7 Ru1 S1 C45 -92.2(2) . . . . ?
Cl1 Ru1 S1 C45 9.3(2) . . . . ?
N8 Ru1 S1 C46 -58.6(2) . . . . ?
N4 Ru1 S1 C46 -152.8(2) . . . . ?
N7 Ru1 S1 C46 20.8(2) . . . . ?
Cl1 Ru1 S1 C46 122.4(2) . . . . ?
N8 Ru1 N3 C12 111.0(4) . . . . ?
N4 Ru1 N3 C12 -153.7(4) . . . . ?
N7 Ru1 N3 C12 31.6(4) . . . . ?
Cl1 Ru1 N3 C12 -69.6(4) . . . . ?
N8 Ru1 N3 C13 -63.3(3) . . . . ?
N4 Ru1 N3 C13 32.0(3) . . . . ?
N7 Ru1 N3 C13 -142.7(3) . . . . ?
Cl1 Ru1 N3 C13 116.1(3) . . . . ?
N8 Ru1 N4 C18 -117.6(4) . . . . ?
N3 Ru1 N4 C18 157.0(4) . . . . ?
N7 Ru1 N4 C18 -175.1(5) . . . . ?
S1 Ru1 N4 C18 -28.9(4) . . . . ?
Cl1 Ru1 N4 C18 66.5(3) . . . . ?
N8 Ru1 N4 C14 72.2(3) . . . . ?
N3 Ru1 N4 C14 -13.3(3) . . . . ?
N7 Ru1 N4 C14 14.6(8) . . . . ?
S1 Ru1 N4 C14 160.9(3) . . . . ?
Cl1 Ru1 N4 C14 -103.7(3) . . . . ?
N8 Ru1 N7 C34 165.7(4) . . . . ?
N4 Ru1 N7 C34 -135.5(6) . . . . ?
N3 Ru1 N7 C34 -108.3(4) . . . . ?
S1 Ru1 N7 C34 77.9(3) . . . . ?
Cl1 Ru1 N7 C34 -18.6(4) . . . . ?
N8 Ru1 N7 C35 -17.7(2) . . . . ?
N4 Ru1 N7 C35 41.1(8) . . . . ?
N3 Ru1 N7 C35 68.3(3) . . . . ?
S1 Ru1 N7 C35 -105.5(2) . . . . ?
Cl1 Ru1 N7 C35 158.0(2) . . . . ?
N4 Ru1 N8 C36 -157.1(3) . . . . ?
N3 Ru1 N8 C36 -79.8(3) . . . . ?
N7 Ru1 N8 C36 13.1(3) . . . . ?
S1 Ru1 N8 C36 105.7(3) . . . . ?
N4 Ru1 N8 C40 20.1(3) . . . . ?
N3 Ru1 N8 C40 97.4(3) . . . . ?
N7 Ru1 N8 C40 -169.7(3) . . . . ?
S1 Ru1 N8 C40 -77.1(3) . . . . ?
C22 C1 C2 C3 -0.4(7) . . . . ?
Br1 C1 C2 C3 177.9(3) . . . . ?
C1 C2 C3 C4 -0.1(7) . . . . ?
C5 N1 C4 C3 177.2(4) . . . . ?
C5 N1 C4 C21 -1.9(4) . . . . ?
C2 C3 C4 N1 -178.9(4) . . . . ?
C2 C3 C4 C21 0.1(6) . . . . ?
C4 N1 C5 C20 3.5(5) . . . . ?
C4 N1 C5 C6 -175.5(4) . . . . ?
C20 C5 C6 C7 148.8(4) . . . . ?
N1 C5 C6 C7 -32.4(6) . . . . ?
C20 C5 C6 C11 -34.1(6) . . . . ?
N1 C5 C6 C11 144.7(4) . . . . ?
C11 C6 C7 C8 1.2(6) . . . . ?
C5 C6 C7 C8 178.4(4) . . . . ?
C6 C7 C8 C9 0.2(6) . . . . ?
C7 C8 C9 C10 -1.2(6) . . . . ?
C8 C9 C10 C11 0.8(7) . . . . ?
C9 C10 C11 N2 -173.1(4) . . . . ?
C9 C10 C11 C6 0.5(6) . . . . ?
C12 N2 C11 C10 -153.6(4) . . . . ?
C12 N2 C11 C6 33.1(6) . . . . ?
C7 C6 C11 C10 -1.5(6) . . . . ?
C5 C6 C11 C10 -178.7(4) . . . . ?
C7 C6 C11 N2 171.7(4) . . . . ?
C5 C6 C11 N2 -5.5(6) . . . . ?
C13 N3 C12 N2 -159.7(4) . . . . ?
Ru1 N3 C12 N2 26.5(6) . . . . ?
C13 N3 C12 C19 25.9(6) . . . . ?
Ru1 N3 C12 C19 -147.8(3) . . . . ?
C11 N2 C12 N3 -157.6(4) . . . . ?
C11 N2 C12 C19 17.2(6) . . . . ?
C12 N3 C13 C14 141.2(4) . . . . ?
Ru1 N3 C13 C14 -43.9(4) . . . . ?
C18 N4 C14 C15 -1.6(6) . . . . ?
Ru1 N4 C14 C15 169.5(3) . . . . ?
C18 N4 C14 C13 -179.5(4) . . . . ?
Ru1 N4 C14 C13 -8.4(5) . . . . ?
N3 C13 C14 N4 34.9(5) . . . . ?
N3 C13 C14 C15 -143.0(4) . . . . ?
N4 C14 C15 C16 0.3(7) . . . . ?
C13 C14 C15 C16 178.1(4) . . . . ?
C14 C15 C16 C17 1.0(7) . . . . ?
C15 C16 C17 C18 -1.1(7) . . . . ?
C14 N4 C18 C17 1.5(6) . . . . ?
Ru1 N4 C18 C17 -168.4(3) . . . . ?
C16 C17 C18 N4 -0.2(7) . . . . ?
N3 C12 C19 C20 98.3(5) . . . . ?
N2 C12 C19 C20 -76.0(4) . . . . ?
N1 C5 C20 C21 -3.6(4) . . . . ?
C6 C5 C20 C21 175.3(4) . . . . ?
N1 C5 C20 C19 -178.8(4) . . . . ?
C6 C5 C20 C19 0.1(6) . . . . ?
C12 C19 C20 C5 66.0(5) . . . . ?
C12 C19 C20 C21 -108.1(5) . . . . ?
N1 C4 C21 C22 179.6(4) . . . . ?
C3 C4 C21 C22 0.4(6) . . . . ?
N1 C4 C21 C20 -0.3(4) . . . . ?
C3 C4 C21 C20 -179.5(4) . . . . ?
C5 C20 C21 C22 -177.5(4) . . . . ?
C19 C20 C21 C22 -2.8(8) . . . . ?
C5 C20 C21 C4 2.4(4) . . . . ?
C19 C20 C21 C4 177.1(4) . . . . ?
C2 C1 C22 C21 0.9(7) . . . . ?
Br1 C1 C22 C21 -177.4(3) . . . . ?
C4 C21 C22 C1 -0.9(6) . . . . ?
C20 C21 C22 C1 179.0(4) . . . . ?
C44 C23 C24 C25 -2.8(7) . . . . ?
Br2 C23 C24 C25 176.0(3) . . . . ?
C23 C24 C25 C26 -0.3(7) . . . . ?
C27 N5 C26 C25 178.6(5) . . . . ?
C27 N5 C26 C43 -0.3(5) . . . . ?
C24 C25 C26 N5 -175.3(4) . . . . ?
C24 C25 C26 C43 3.5(7) . . . . ?
C26 N5 C27 C42 2.4(5) . . . . ?
C26 N5 C27 C28 -174.2(4) . . . . ?
N5 C27 C28 C29 -30.4(7) . . . . ?
C42 C27 C28 C29 153.6(4) . . . . ?
N5 C27 C28 C33 146.7(4) . . . . ?
C42 C27 C28 C33 -29.4(7) . . . . ?
C33 C28 C29 C30 1.0(7) . . . . ?
C27 C28 C29 C30 178.1(4) . . . . ?
C28 C29 C30 C31 -0.2(7) . . . . ?
C29 C30 C31 C32 -0.4(7) . . . . ?
C30 C31 C32 C33 0.2(7) . . . . ?
C31 C32 C33 C28 0.6(6) . . . . ?
C31 C32 C33 N6 -172.0(4) . . . . ?
C29 C28 C33 C32 -1.2(6) . . . . ?
C27 C28 C33 C32 -178.3(4) . . . . ?
C29 C28 C33 N6 170.6(4) . . . . ?
C27 C28 C33 N6 -6.6(6) . . . . ?
C34 N6 C33 C32 -143.7(4) . . . . ?
C34 N6 C33 C28 44.2(6) . . . . ?
C35 N7 C34 N6 -177.4(3) . . . . ?
Ru1 N7 C34 N6 -0.9(5) . . . . ?
C35 N7 C34 C41 4.4(6) . . . . ?
Ru1 N7 C34 C41 -179.2(3) . . . . ?
C33 N6 C34 N7 -179.7(4) . . . . ?
C33 N6 C34 C41 -1.3(6) . . . . ?
C34 N7 C35 C36 -163.2(3) . . . . ?
Ru1 N7 C35 C36 19.6(4) . . . . ?
C40 N8 C36 C37 -2.3(6) . . . . ?
Ru1 N8 C36 C37 175.0(3) . . . . ?
C40 N8 C36 C35 177.0(4) . . . . ?
Ru1 N8 C36 C35 -5.6(4) . . . . ?
N7 C35 C36 N8 -9.8(5) . . . . ?
N7 C35 C36 C37 169.5(4) . . . . ?
N8 C36 C37 C38 0.7(6) . . . . ?
C35 C36 C37 C38 -178.7(4) . . . . ?
C36 C37 C38 C39 1.0(7) . . . . ?
C37 C38 C39 C40 -1.0(7) . . . . ?
C36 N8 C40 C39 2.3(6) . . . . ?
Ru1 N8 C40 C39 -174.8(3) . . . . ?
C38 C39 C40 N8 -0.6(7) . . . . ?
N7 C34 C41 C42 113.0(4) . . . . ?
N6 C34 C41 C42 -65.3(4) . . . . ?
N5 C27 C42 C43 -3.5(5) . . . . ?
C28 C27 C42 C43 173.0(4) . . . . ?
N5 C27 C42 C41 175.2(4) . . . . ?
C28 C27 C42 C41 -8.3(7) . . . . ?
C34 C41 C42 C27 72.1(5) . . . . ?
C34 C41 C42 C43 -109.6(5) . . . . ?
N5 C26 C43 C44 175.4(4) . . . . ?
C25 C26 C43 C44 -3.7(7) . . . . ?
N5 C26 C43 C42 -1.7(5) . . . . ?
C25 C26 C43 C42 179.2(4) . . . . ?
C27 C42 C43 C44 -173.4(5) . . . . ?
C41 C42 C43 C44 8.1(8) . . . . ?
C27 C42 C43 C26 3.2(5) . . . . ?
C41 C42 C43 C26 -175.4(4) . . . . ?
C24 C23 C44 C43 2.6(7) . . . . ?
Br2 C23 C44 C43 -176.2(3) . . . . ?
C26 C43 C44 C23 0.6(6) . . . . ?
C42 C43 C44 C23 176.8(5) . . . . ?
